data_2206198
loop_
_publ_author_name
'Doriguetto, Antonio C.'
'de Paula Silva, Carlos H. T.'
'Ellena, Javier'
'Trossini, Gustavo H. G.'
'Chin, Chung Man'
'Ferreira, Elizabeth I.'

_publ_section_title
;
 5-Nitro-2-furaldehyde <i>N</i>-(hydroxymethyl)semicarbazone
;
_journal_issue 7
_journal_name_full 'Acta Crystallographica Section E'
_journal_page_first o2099
_journal_page_last o2101
_journal_paper_doi 10.1107/S1600536805017721
_journal_volume 61
_journal_year 2005
_chemical_formula_iupac 'C7 H8 N4 O5'
_chemical_formula_moiety 'C7 H8 N4 O5'
_chemical_formula_sum 'C7 H8 N4 O5'
_chemical_formula_weight 228.17
_chemical_name_systematic
;
5-nitro-2-furaldehyde N-(hydroxymethyl)semicarbazone
;
_space_group_IT_number 15
_symmetry_cell_setting monoclinic
_symmetry_space_group_name_Hall '-C 2yc'
_symmetry_space_group_name_H-M 'C 1 2/c 1'
_audit_creation_method 'WinGX routine CIF_UPDATE'
_cell_angle_alpha 90
_cell_angle_beta 92.095(3)
_cell_angle_gamma 90
_cell_formula_units_Z 8
_cell_length_a 10.3757(5)
_cell_length_b 10.8125(5)
_cell_length_c 16.9455(8)
_cell_measurement_reflns_used 16323
_cell_measurement_temperature 298(2)
_cell_measurement_theta_max 27.485
_cell_measurement_theta_min 2.91
_cell_volume 1899.80(16)
_computing_cell_refinement 'HKL SCALEPACK (Otwinowski & Minor 1997)'
_computing_data_collection 'COLLECT (Nonius, 1998)'
_computing_data_reduction 'HKL DENZO (Otwinowski & Minor 1997) and SCALEPACK'
_computing_molecular_graphics 'ORTEP-3 for Windows (Farrugia, 1997)'
_computing_publication_material 'WinGX (Farrugia, 1999)'
_computing_structure_refinement 'SHELXL97 (Sheldrick, 1997)'
_computing_structure_solution 'SHELXS97 (Sheldrick, 1997)'
_diffrn_ambient_temperature 298(2)
_diffrn_detector_area_resol_mean 9
_diffrn_measured_fraction_theta_full 0.995
_diffrn_measured_fraction_theta_max 0.995
_diffrn_measurement_device '95mm CCD camera on \k-goniostat'
_diffrn_measurement_device_type 'Nonius KappaCCD area-detector'
_diffrn_measurement_method '\f scans, and \w scans with \k offsets'
_diffrn_radiation_monochromator 'horizonally mounted graphite crystal'
_diffrn_radiation_source 'fine-focus sealed tube'
_diffrn_radiation_type MoK\a
_diffrn_radiation_wavelength 0.71073
_diffrn_reflns_av_R_equivalents 0.0359
_diffrn_reflns_limit_h_max 12
_diffrn_reflns_limit_h_min -12
_diffrn_reflns_limit_k_max 13
_diffrn_reflns_limit_k_min -13
_diffrn_reflns_limit_l_max 20
_diffrn_reflns_limit_l_min -20
_diffrn_reflns_number 13352
_diffrn_reflns_theta_full 25.5
_diffrn_reflns_theta_max 25.5
_diffrn_reflns_theta_min 3.59
_diffrn_standards_decay_% 0
_diffrn_standards_number 0
_exptl_absorpt_coefficient_mu 0.137
_exptl_absorpt_correction_type none
_exptl_crystal_colour yellow
_exptl_crystal_density_diffrn 1.596
_exptl_crystal_density_method 'not measured'
_exptl_crystal_description needle
_exptl_crystal_F_000 944
_exptl_crystal_size_max 0.2
_exptl_crystal_size_mid 0.1
_exptl_crystal_size_min 0.1
_refine_diff_density_max 0.178
_refine_diff_density_min -0.171
_refine_ls_extinction_coef 0.013(2)
_refine_ls_extinction_expression Fc^*^=kFc[1+0.001xFc^2^\l^3^/sin(2\q)]^-1/4^
_refine_ls_extinction_method 'SHELXL97 (Sheldrick, 1997)'
_refine_ls_goodness_of_fit_ref 1.066
_refine_ls_hydrogen_treatment mixed
_refine_ls_matrix_type full
_refine_ls_number_parameters 170
_refine_ls_number_reflns 1755
_refine_ls_number_restraints 0
_refine_ls_restrained_S_all 1.066
_refine_ls_R_factor_gt 0.0386
_refine_ls_shift/su_max 0
_refine_ls_structure_factor_coef Fsqd
_refine_ls_weighting_details 'calc w = 1/[\s^2^(Fo^2^)+(0.0609P)^2^+0.6344P] where P=(Fo^2^+2Fc^2^)/3'
_refine_ls_weighting_scheme calc
_refine_ls_wR_factor_ref 0.1113
_reflns_number_gt 1367
_reflns_number_total 1755
_reflns_threshold_expression I>2\s(I)
_cod_data_source_file hg6183.cif
_cod_data_source_block 2
_cod_depositor_comments
;
The following automatic conversions were performed:
'_symmetry_cell_setting' value 'Monoclinic' changed to 'monoclinic'
according to '/home/saulius/struct/CIF-dictionaries/cif_core.dic'
dictionary named 'cif_core.dic' version 2.4.1 from 2010-06-29.

Automatic conversion script
Id: cif_fix_enum 1527 2010-12-29 10:47:43Z saulius 

The following automatic conversions were performed:

'_symmetry_cell_setting' value 'Monoclinic' changed to 'monoclinic'
according to /home/saulius/struct/CIF-dictionaries/cif_core.dic
dictionary named 'cif_core.dic' version 2.4.1 from 2010-06-29.

Automatic conversion script
Id: cif_fix_values 1715 2011-07-08 13:25:40Z adriana 
;
_cod_original_cell_volume 1899.8(2)
_cod_original_sg_symbol_H-M 'C 2/c'
_cod_database_code 2206198
_cod_database_fobs_code 2206198

loop_
_symmetry_equiv_pos_site_id
_symmetry_equiv_pos_as_xyz
1 x,y,z
2 -x,y,1/2-z
3 -x,-y,-z
4 x,-y,1/2+z
5 1/2+x,1/2+y,z
6 1/2-x,1/2+y,1/2-z
7 1/2-x,1/2-y,-z
8 1/2+x,1/2-y,1/2+z

loop_
_atom_site_label
_atom_site_fract_x
_atom_site_fract_y
_atom_site_fract_z
_atom_site_U_iso_or_equiv
_atom_site_adp_type
_atom_site_calc_flag
_atom_site_refinement_flags
_atom_site_occupancy
_atom_site_type_symbol
N1 0.85510(17) 0.46319(18) 0.30115(10) 0.0687(5) Uani d . 1 N
N2 0.41500(12) 0.53080(12) 0.08495(8) 0.0481(4) Uani d . 1 N
N3 0.32951(13) 0.60726(13) 0.04746(9) 0.0537(4) Uani d . 1 N
H3 0.3337 0.6859 0.0545 0.064 Uiso calc R 1 H
N4 0.24375(13) 0.43515(12) -0.01394(9) 0.0502(4) Uani d . 1 N
H4 0.3056 0.3951 0.0096 0.06 Uiso calc R 1 H
O3 0.68403(11) 0.53924(11) 0.21938(7) 0.0522(4) Uani d . 1 O
O4 0.15337(11) 0.62518(10) -0.03360(8) 0.0551(4) Uani d . 1 O
O5 0.07951(12) 0.28440(11) -0.02165(8) 0.0587(4) Uani d . 1 O
O11 0.8972(16) 0.369(2) 0.3360(11) 0.080(3) Uani d P 0.5 O
O12 0.9298(17) 0.377(2) 0.3184(12) 0.087(3) Uani d P 0.5 O
O21 0.8728(19) 0.5650(15) 0.3258(9) 0.073(2) Uani d P 0.5 O
O22 0.896(2) 0.5726(18) 0.3076(10) 0.110(5) Uani d P 0.5 O
C1 0.75064(17) 0.43960(17) 0.24722(10) 0.0535(5) Uani d . 1 C
C2 0.70584(19) 0.33386(18) 0.21729(11) 0.0634(5) Uani d . 1 C
H2 0.7369 0.2547 0.2279 0.076 Uiso calc R 1 H
C3 0.60162(19) 0.36677(17) 0.16629(11) 0.0597(5) Uani d . 1 C
H3A 0.5499 0.3129 0.1364 0.072 Uiso calc R 1 H
C4 0.59064(15) 0.49087(16) 0.16884(9) 0.0469(4) Uani d . 1 C
C5 0.50308(15) 0.57706(15) 0.13029(10) 0.0490(4) Uani d . 1 C
H5 0.5105 0.6619 0.1381 0.059 Uiso calc R 1 H
C6 0.23621(14) 0.55693(15) -0.00192(10) 0.0450(4) Uani d . 1 C
C7 0.15416(17) 0.36740(16) -0.06393(11) 0.0530(5) Uani d . 1 C
H7A 0.0975 0.4252 -0.0919 0.064 Uiso calc R 1 H
H7B 0.2015 0.322 -0.1029 0.064 Uiso calc R 1 H
H5A 0.012(2) 0.325(2) -0.0022(13) 0.093(8) Uiso d . 1 H

loop_
_atom_site_aniso_label
_atom_site_aniso_U_11
_atom_site_aniso_U_22
_atom_site_aniso_U_33
_atom_site_aniso_U_12
_atom_site_aniso_U_13
_atom_site_aniso_U_23
N1 0.0683(11) 0.0636(12) 0.0719(11) 0.0045(9) -0.0305(9) 0.0033(9)
N2 0.0424(7) 0.0422(8) 0.0587(8) 0.0012(6) -0.0109(6) 0.0039(6)
N3 0.0464(8) 0.0372(7) 0.0759(10) 0.0016(6) -0.0196(7) 0.0003(6)
N4 0.0420(7) 0.0384(8) 0.0690(9) -0.0002(6) -0.0145(6) 0.0042(6)
O3 0.0506(7) 0.0455(7) 0.0591(7) -0.0005(5) -0.0171(5) 0.0027(5)
O4 0.0425(6) 0.0447(7) 0.0770(8) 0.0053(5) -0.0155(6) 0.0044(6)
O5 0.0472(7) 0.0388(7) 0.0898(10) -0.0025(5) -0.0033(6) -0.0002(6)
O11 0.087(8) 0.069(3) 0.082(6) 0.015(5) -0.037(5) 0.016(4)
O12 0.076(6) 0.082(4) 0.101(9) 0.014(4) -0.035(4) 0.015(5)
O21 0.080(5) 0.054(4) 0.084(3) -0.008(3) -0.038(3) -0.001(2)
O22 0.094(8) 0.076(4) 0.155(12) -0.012(4) -0.074(8) 0.007(7)
C1 0.0533(9) 0.0517(10) 0.0543(9) 0.0050(7) -0.0137(8) 0.0051(8)
C2 0.0712(12) 0.0465(10) 0.0710(12) 0.0061(9) -0.0197(10) 0.0021(9)
C3 0.0633(11) 0.0472(10) 0.0671(11) -0.0020(8) -0.0194(9) -0.0007(8)
C4 0.0430(9) 0.0503(10) 0.0468(9) -0.0041(7) -0.0080(7) 0.0013(7)
C5 0.0448(9) 0.0431(9) 0.0582(10) -0.0023(7) -0.0101(8) 0.0010(7)
C6 0.0361(8) 0.0402(9) 0.0581(9) -0.0001(6) -0.0053(7) 0.0050(7)
C7 0.0514(10) 0.0451(9) 0.0617(10) -0.0046(7) -0.0107(8) -0.0010(7)

loop_
_atom_type_symbol
_atom_type_description
_atom_type_scat_dispersion_real
_atom_type_scat_dispersion_imag
_atom_type_scat_source
C C 0.0033 0.0016 'International Tables Vol C Tables 4.2.6.8 and 6.1.1.4'
H H 0 0 'International Tables Vol C Tables 4.2.6.8 and 6.1.1.4'
N N 0.0061 0.0033 'International Tables Vol C Tables 4.2.6.8 and 6.1.1.4'
O O 0.0106 0.006 'International Tables Vol C Tables 4.2.6.8 and 6.1.1.4'

loop_
_geom_angle_atom_site_label_1
_geom_angle_atom_site_label_2
_geom_angle_atom_site_label_3
_geom_angle
_geom_angle_publ_flag
O21 N1 O12 121.6(14) ?
O21 N1 O11 122.7(13) ?
O12 N1 O11 21.6(12) ?
O21 N1 O22 18.8(14) ?
O12 N1 O22 118.7(14) ?
O11 N1 O22 127.9(13) ?
O21 N1 C1 119.9(9) ?
O12 N1 C1 118.4(11) ?
O11 N1 C1 114.0(10) ?
O22 N1 C1 118.1(9) ?
C5 N2 N3 119.10(14) ?
N2 N3 C6 118.73(13) ?
N2 N3 H3 120.6 ?
C6 N3 H3 120.6 ?
C6 N4 C7 123.58(14) ?
C6 N4 H4 118.2 ?
C7 N4 H4 118.2 ?
C1 O3 C4 104.69(13) ?
C7 O5 H5A 109(2) yes
C2 C1 O3 112.61(15) ?
C2 C1 N1 130.62(17) ?
O3 C1 N1 116.76(16) ?
C1 C2 C3 105.52(17) ?
C1 C2 H2 127.2 ?
C3 C2 H2 127.2 ?
C4 C3 C2 107.25(16) ?
C4 C3 H3A 126.4 ?
C2 C3 H3A 126.4 ?
C3 C4 O3 109.92(14) ?
C3 C4 C5 133.01(16) ?
O3 C4 C5 117.07(15) ?
N2 C5 C4 116.47(15) ?
N2 C5 H5 121.8 ?
C4 C5 H5 121.8 ?
O4 C6 N4 124.36(15) ?
O4 C6 N3 119.44(15) ?
N4 C6 N3 116.18(14) ?
O5 C7 N4 112.60(10) yes
O5 C7 H7A 109.1 ?
N4 C7 H7A 109.1 ?
O5 C7 H7B 109.1 ?
N4 C7 H7B 109.1 ?
H7A C7 H7B 107.8 ?

loop_
_geom_bond_atom_site_label_1
_geom_bond_atom_site_label_2
_geom_bond_distance
_geom_bond_publ_flag
N1 O21 1.190(17) ?
N1 O12 1.24(2) ?
N1 O11 1.24(2) ?
N1 O22 1.259(19) ?
N1 C1 1.415(2) yes
N2 C5 1.274(2) yes
N2 N3 1.354(2) yes
N3 C6 1.369(2) yes
N3 H3 0.86 ?
N4 C6 1.335(2) yes
N4 C7 1.436(2) yes
N4 H4 0.86 ?
O3 C1 1.355(2) yes
O3 C4 1.373(2) yes
O4 C6 1.240(2) yes
O5 C7 1.400(2) yes
O5 H5A 0.90(3) ?
C1 C2 1.328(3) ?
C2 C3 1.405(2) ?
C2 H2 0.93 ?
C3 C4 1.347(2) ?
C3 H3A 0.93 ?
C4 C5 1.441(2) ?
C5 H5 0.93 ?
C7 H7A 0.97 ?
C7 H7B 0.97 ?

loop_
_geom_hbond_atom_site_label_D
_geom_hbond_atom_site_label_H
_geom_hbond_atom_site_label_A
_geom_hbond_site_symmetry_A
_geom_hbond_distance_DH
_geom_hbond_distance_HA
_geom_hbond_distance_DA
_geom_hbond_angle_DHA
_geom_hbond_publ_flag
N3 H3 O4 7_565 0.8600 2.0800 2.909(2) 162 yes
N4 H4 O5 7_555 0.8600 2.2800 3.047(2) 148 yes
C2 H2 O21 6_645 0.9300 2.5000 3.10(2) 122 yes
C2 H2 O22 6_645 0.9300 2.4700 3.04(2) 120 yes
C3 H3A O5 7_555 0.9300 2.5500 3.446(2) 162 yes
C5 H5 O11 6_655 0.9300 2.4800 3.37(2) 162 yes
C5 H5 O12 6_655 0.9300 2.5100 3.42(2) 167 yes
O5 H5A O4 3_565 0.90(2) 1.92(2) 2.799(2) 166(2) yes
